data_2014288
loop_
_publ_author_name
' Graham Smith '
' Urs D. Wermuth '
' Peter C. Healy '

_publ_section_title
;
 Hydrogen bonding in proton-transfer compounds of 8-quinolinol (oxine)
 with aromatic sulfonic acids
;
_journal_issue 8
_journal_name_full 'Acta Crystallographica Section C'
_journal_page_first o600
_journal_page_last o603
_journal_paper_doi 10.1107/S0108270104015057
_journal_volume 60
_journal_year 2004
_chemical_formula_iupac 'C9 H8 N O +, C6 H6 N O3 S -'
_chemical_formula_moiety 'C9 H8 N O +, C6 H6 N O3 S -'
_chemical_formula_sum 'C15 H14 N2 O4 S'
_chemical_formula_weight 318.34
_chemical_melting_point 454.65(5)
_chemical_name_common '8-hydroxyquinolinium orthanilate'
_chemical_name_systematic
;
8-hydroxyquinolinium 2-aminobenzenesulfonate
;
_space_group_IT_number 14
_symmetry_cell_setting monoclinic
_symmetry_space_group_name_Hall '-P 2yab'
_symmetry_space_group_name_H-M 'P 1 21/a 1'
_atom_sites_solution_hydrogens geom
_atom_sites_solution_primary direct
_atom_sites_solution_secondary difmap
_audit_creation_method 'SHELXL97 (Sheldrick, 1997)'
_cell_angle_alpha 90.00
_cell_angle_beta 100.298(17)
_cell_angle_gamma 90.00
_cell_formula_units_Z 4
_cell_length_a 16.030(4)
_cell_length_b 11.726(3)
_cell_length_c 7.7024(15)
_cell_measurement_reflns_used 25
_cell_measurement_temperature 298(2)
_cell_measurement_theta_max 17.1
_cell_measurement_theta_min 12.7
_cell_volume 1424.5(6)
_computing_cell_refinement
;
MSC/AFC Diffractometer Control Software
;
_computing_data_collection
;
MSC/AFC Diffractometer Control Software (Molecular Structure
Corporation, 1999)
;
_computing_data_reduction
;
TeXsan for Windows (Molecular Structure Corporation, 1999)
;
_computing_molecular_graphics 'PLATON for Windows (Spek, 1999)'
_computing_publication_material 'PLATON for Windows'
_computing_structure_refinement 'SHELXL97 (Sheldrick, 1997)'
_computing_structure_solution 'SHELXS97 (Sheldrick, 1997)'
_diffrn_ambient_temperature 298(2)
_diffrn_measured_fraction_theta_full 1.000
_diffrn_measured_fraction_theta_max 1.000
_diffrn_measurement_device_type 'Rigaku AFC-7R'
_diffrn_measurement_method \w--2\q
_diffrn_radiation_monochromator graphite
_diffrn_radiation_source 'Rigaku rotating-anode'
_diffrn_radiation_type MoK\a
_diffrn_radiation_wavelength 0.71069
_diffrn_reflns_av_R_equivalents 0.0529
_diffrn_reflns_av_sigmaI/netI 0.0663
_diffrn_reflns_limit_h_max 20
_diffrn_reflns_limit_h_min -8
_diffrn_reflns_limit_k_max 6
_diffrn_reflns_limit_k_min -15
_diffrn_reflns_limit_l_max 9
_diffrn_reflns_limit_l_min -10
_diffrn_reflns_number 3780
_diffrn_reflns_theta_full 27.48
_diffrn_reflns_theta_max 27.48
_diffrn_reflns_theta_min 2.58
_diffrn_standards_decay_% 0.03
_diffrn_standards_interval_count 150
_diffrn_standards_number 3
_exptl_absorpt_coefficient_mu 0.248
_exptl_absorpt_correction_T_max 0.976
_exptl_absorpt_correction_T_min 0.942
_exptl_absorpt_correction_type '\y scan'
_exptl_absorpt_process_details 'TeXsan for Windows (Molecular Structure Corporation, 1999)'
_exptl_crystal_colour 'pale brown'
_exptl_crystal_density_diffrn 1.484
_exptl_crystal_density_method 'not measured'
_exptl_crystal_description fragment
_exptl_crystal_F_000 664
_exptl_crystal_size_max 0.40
_exptl_crystal_size_mid 0.20
_exptl_crystal_size_min 0.10
_refine_diff_density_max 0.343
_refine_diff_density_min -0.318
_refine_ls_extinction_coef 0.011(2)
_refine_ls_extinction_expression Fc^*^=kFc[1+0.001xFc^2^\l^3^/sin(2\q)]^-1/4^
_refine_ls_extinction_method SHELXL97
_refine_ls_goodness_of_fit_ref 0.895
_refine_ls_hydrogen_treatment mixed
_refine_ls_matrix_type full
_refine_ls_number_parameters 212
_refine_ls_number_reflns 3265
_refine_ls_number_restraints 0
_refine_ls_restrained_S_all 0.895
_refine_ls_R_factor_all 0.0967
_refine_ls_R_factor_gt 0.0456
_refine_ls_shift/su_max 0.000
_refine_ls_shift/su_mean 0.000
_refine_ls_structure_factor_coef Fsqd
_refine_ls_weighting_details 'calc w=1/[\s^2^(Fo^2^)+(0.1P)^2^+3.934P] where P=(Fo^2^+2Fc^2^)/3'
_refine_ls_weighting_scheme calc
_refine_ls_wR_factor_gt 0.1171
_refine_ls_wR_factor_ref 0.1631
_reflns_number_gt 2047
_reflns_number_total 3265
_reflns_threshold_expression 'I >2\s(I)'
_cod_data_source_file ta1460.cif
_cod_data_source_block I
_cod_depositor_comments
;
The following automatic conversions were performed:

'_chemical_melting_point' value '454.6--454.7 ' was changed to
'454.65(5)' - the average value was taken and precision was
estimated.

Automatic conversion script
Id: cif_fix_values 1646 2011-03-28 12:23:43Z adriana 

The following automatic conversions were performed:

'_chemical_melting_point' value '454.6--454.7 ' was changed to
'454.65(5)' - the average value was taken and precision was
estimated.

Automatic conversion script
Id: cif_fix_values 1715 2011-07-08 13:25:40Z adriana 
;
_cod_original_sg_symbol_H-M 'P 21/a'
_cod_database_code 2014288
_cod_database_fobs_code 2014288

loop_
_symmetry_equiv_pos_as_xyz
'x, y, z'
'-x+1/2, y+1/2, -z'
'-x, -y, -z'
'x+1/2, -y+1/2, z'

loop_
_atom_site_aniso_label
_atom_site_aniso_U_11
_atom_site_aniso_U_22
_atom_site_aniso_U_33
_atom_site_aniso_U_12
_atom_site_aniso_U_13
_atom_site_aniso_U_23
S1 0.0368(4) 0.0286(4) 0.0498(5) -0.0013(3) 0.0150(3) -0.0002(3)
O11 0.0783(18) 0.0439(13) 0.0507(14) 0.0022(12) 0.0304(13) 0.0031(11)
O12 0.0363(13) 0.0635(16) 0.0823(19) 0.0078(11) 0.0117(12) -0.0072(14)
O13 0.0503(13) 0.0304(11) 0.0757(16) -0.0062(10) 0.0239(12) -0.0093(11)
N2 0.066(2) 0.0539(19) 0.0479(19) 0.0111(16) 0.0050(16) 0.0114(15)
C1 0.0336(14) 0.0262(13) 0.0414(15) -0.0040(11) 0.0091(12) -0.0006(12)
C2 0.0372(15) 0.0330(15) 0.0409(16) -0.0042(12) 0.0042(12) 0.0044(12)
C3 0.0531(19) 0.0474(19) 0.0401(16) -0.0063(15) 0.0107(14) -0.0024(14)
C4 0.0481(18) 0.0401(17) 0.056(2) 0.0024(14) 0.0173(15) -0.0096(15)
C5 0.0441(17) 0.0295(15) 0.059(2) 0.0043(13) 0.0107(15) 0.0017(14)
C6 0.0414(16) 0.0290(14) 0.0421(16) -0.0013(12) 0.0099(13) 0.0072(12)
O81 0.0422(13) 0.0358(12) 0.0652(15) 0.0070(10) 0.0214(11) 0.0052(11)
N11 0.0411(14) 0.0315(12) 0.0456(14) 0.0022(11) 0.0125(11) -0.0019(11)
C21 0.0511(19) 0.0375(17) 0.0512(19) 0.0117(14) 0.0094(15) 0.0006(15)
C31 0.0420(17) 0.0497(19) 0.058(2) 0.0128(15) 0.0128(15) -0.0034(16)
C41 0.0407(17) 0.053(2) 0.0502(19) -0.0007(15) 0.0131(14) -0.0054(15)
C51 0.0470(18) 0.0402(17) 0.0477(18) -0.0107(14) 0.0100(14) -0.0009(14)
C61 0.059(2) 0.0309(15) 0.0489(19) -0.0009(14) 0.0062(16) 0.0012(14)
C71 0.0450(17) 0.0321(15) 0.0462(17) 0.0076(13) 0.0064(14) -0.0016(13)
C81 0.0378(15) 0.0345(15) 0.0346(14) 0.0018(12) 0.0088(12) -0.0025(12)
C91 0.0404(15) 0.0288(13) 0.0311(13) 0.0003(12) 0.0056(11) -0.0031(11)
C101 0.0413(16) 0.0371(15) 0.0363(15) -0.0019(13) 0.0068(12) -0.0061(12)

loop_
_atom_site_label
_atom_site_fract_x
_atom_site_fract_y
_atom_site_fract_z
_atom_site_U_iso_or_equiv
_atom_site_thermal_displace_type
_atom_site_occupancy
_atom_site_type_symbol
S1 0.12539(5) 0.41652(6) 0.36349(11) 0.0375(3) Uani 1.000 S
O11 0.13124(17) 0.3616(2) 0.5349(3) 0.0553(9) Uani 1.000 O
O12 0.03930(15) 0.4380(2) 0.2776(4) 0.0606(9) Uani 1.000 O
O13 0.17789(15) 0.51871(18) 0.3759(3) 0.0506(8) Uani 1.000 O
N2 0.1156(2) 0.4258(3) -0.0414(5) 0.0566(11) Uani 1.000 N
C1 0.17121(18) 0.3208(2) 0.2292(4) 0.0334(8) Uani 1.000 C
C2 0.16245(19) 0.3390(2) 0.0457(4) 0.0374(9) Uani 1.000 C
C3 0.2067(2) 0.2643(3) -0.0475(4) 0.0466(10) Uani 1.000 C
C4 0.2555(2) 0.1767(3) 0.0343(5) 0.0471(11) Uani 1.000 C
C5 0.2629(2) 0.1593(3) 0.2140(5) 0.0440(10) Uani 1.000 C
C6 0.22087(19) 0.2320(2) 0.3100(4) 0.0372(9) Uani 1.000 C
O81 0.16548(15) 0.08411(19) 0.6226(3) 0.0463(8) Uani 1.000 O
N11 0.02389(16) 0.2021(2) 0.6354(3) 0.0388(8) Uani 1.000 N
C21 -0.0437(2) 0.2659(3) 0.6387(5) 0.0466(11) Uani 1.000 C
C31 -0.1140(2) 0.2206(3) 0.6966(5) 0.0494(11) Uani 1.000 C
C41 -0.1128(2) 0.1095(3) 0.7494(5) 0.0474(11) Uani 1.000 C
C51 -0.0343(2) -0.0746(3) 0.8047(4) 0.0448(10) Uani 1.000 C
C61 0.0382(2) -0.1338(3) 0.8006(4) 0.0467(10) Uani 1.000 C
C71 0.1080(2) -0.0833(3) 0.7428(4) 0.0413(9) Uani 1.000 C
C81 0.10444(19) 0.0278(3) 0.6859(4) 0.0353(8) Uani 1.000 C
C91 0.02915(18) 0.0900(2) 0.6885(4) 0.0335(8) Uani 1.000 C
C101 -0.04046(19) 0.0406(3) 0.7491(4) 0.0383(9) Uani 1.000 C
H2A 0.081(2) 0.455(3) 0.013(5) 0.046(11) Uiso 1.000 H
H2B 0.110(2) 0.427(3) -0.154(5) 0.048(10) Uiso 1.000 H
H3 0.202600 0.275500 -0.172400 0.0540 Uiso 1.000 H
H4 0.284900 0.126800 -0.034300 0.0550 Uiso 1.000 H
H5 0.296900 0.098600 0.271000 0.0520 Uiso 1.000 H
H6 0.225600 0.220700 0.434400 0.0440 Uiso 1.000 H
H11 0.066(2) 0.233(3) 0.602(5) 0.047(10) Uiso 1.000 H
H21 -0.044400 0.343800 0.598200 0.0540 Uiso 1.000 H
H31 -0.163100 0.267300 0.699300 0.0590 Uiso 1.000 H
H41 -0.162000 0.078200 0.787700 0.0560 Uiso 1.000 H
H51 -0.081100 -0.109900 0.845800 0.0530 Uiso 1.000 H
H61 0.041500 -0.212400 0.837400 0.0550 Uiso 1.000 H
H71 0.159000 -0.126400 0.743700 0.0490 Uiso 1.000 H
H81 0.211(2) 0.048(3) 0.622(5) 0.051(11) Uiso 1.000 H

loop_
_atom_type_symbol
_atom_type_description
_atom_type_scat_dispersion_real
_atom_type_scat_dispersion_imag
_atom_type_scat_source
C C 0.0033 0.0016 'International Tables Vol C Tables 4.2.6.8 and 6.1.1.4'
H H 0.0000 0.0000 'International Tables Vol C Tables 4.2.6.8 and 6.1.1.4'
N N 0.0061 0.0033 'International Tables Vol C Tables 4.2.6.8 and 6.1.1.4'
O O 0.0106 0.0060 'International Tables Vol C Tables 4.2.6.8 and 6.1.1.4'
S S 0.1246 0.1234 'International Tables Vol C Tables 4.2.6.8 and 6.1.1.4'

loop_
_geom_angle_atom_site_label_1
_geom_angle_atom_site_label_2
_geom_angle_atom_site_label_3
_geom_angle
_geom_angle_publ_flag
O11 S1 O12 113.22(17) no
O11 S1 O13 111.17(14) no
O11 S1 C1 106.42(14) no
O12 S1 O13 112.36(14) no
O12 S1 C1 107.78(15) no
O13 S1 C1 105.32(14) no
C81 O81 H81 116(2) no
C2 N2 H2B 117(2) no
H2A N2 H2B 123(3) no
C2 N2 H2A 115(3) no
C21 N11 C91 122.9(3) no
C91 N11 H11 119(2) no
C21 N11 H11 118(2) no
C2 C1 C6 120.6(3) no
S1 C1 C6 118.5(2) no
S1 C1 C2 120.7(2) no
C1 C2 C3 116.7(3) no
N2 C2 C1 123.5(3) no
N2 C2 C3 119.8(3) no
C2 C3 C4 122.1(3) no
C3 C4 C5 120.6(3) no
C4 C5 C6 118.8(3) no
C1 C6 C5 121.2(3) no
C2 C3 H3 118.45 no
C4 C3 H3 119.50 no
C3 C4 H4 119.71 no
C5 C4 H4 119.68 no
C6 C5 H5 120.49 no
C4 C5 H5 120.67 no
C1 C6 H6 119.28 no
C5 C6 H6 119.47 no
N11 C21 C31 120.3(3) no
C21 C31 C41 119.5(3) no
C31 C41 C101 120.9(3) no
C61 C51 C101 119.6(3) no
C51 C61 C71 121.6(3) no
C61 C71 C81 120.7(3) no
O81 C81 C71 126.3(3) no
O81 C81 C91 115.5(3) no
C71 C81 C91 118.2(3) no
C81 C91 C101 121.4(3) no
N11 C91 C81 119.8(3) no
N11 C91 C101 118.8(3) no
C41 C101 C51 123.9(3) no
C41 C101 C91 117.7(3) no
C51 C101 C91 118.4(3) no
N11 C21 H21 119.62 no
C31 C21 H21 120.12 no
C21 C31 H31 120.18 no
C41 C31 H31 120.35 no
C31 C41 H41 119.13 no
C101 C41 H41 119.98 no
C61 C51 H51 120.67 no
C101 C51 H51 119.71 no
C51 C61 H61 118.97 no
C71 C61 H61 119.41 no
C61 C71 H71 120.04 no
C81 C71 H71 119.26 no

loop_
_geom_bond_atom_site_label_1
_geom_bond_atom_site_label_2
_geom_bond_site_symmetry_1
_geom_bond_site_symmetry_2
_geom_bond_distance
_geom_bond_publ_flag
S1 O11 . . 1.457(2) no
S1 O12 . . 1.442(3) no
S1 O13 . . 1.458(2) no
S1 C1 . . 1.772(3) no
O81 C81 . . 1.342(4) no
O81 H81 . . 0.84(3) no
N2 C2 . . 1.367(4) no
N2 H2B . . 0.86(4) no
N2 H2A . . 0.83(3) no
N11 C91 . . 1.375(3) no
N11 C21 . . 1.320(4) no
N11 H11 . . 0.85(3) no
C1 C6 . . 1.389(4) no
C1 C2 . . 1.411(4) no
C2 C3 . . 1.403(4) no
C3 C4 . . 1.374(5) no
C4 C5 . . 1.383(5) no
C5 C6 . . 1.380(5) no
C3 H3 . . 0.9615 no
C4 H4 . . 0.9658 no
C5 H5 . . 0.9544 no
C6 H6 . . 0.9568 no
C21 C31 . . 1.391(5) no
C31 C41 . . 1.364(5) no
C41 C101 . . 1.414(5) no
C51 C101 . . 1.415(5) no
C51 C61 . . 1.359(5) no
C61 C71 . . 1.407(5) no
C71 C81 . . 1.372(5) no
C81 C91 . . 1.413(4) no
C91 C101 . . 1.409(4) no
C21 H21 . . 0.9637 no
C31 H31 . . 0.9621 no
C41 H41 . . 0.9628 no
C51 H51 . . 0.9588 no
C61 H61 . . 0.9629 no
C71 H71 . . 0.9601 no

loop_
_geom_hbond_atom_site_label_D
_geom_hbond_atom_site_label_H
_geom_hbond_atom_site_label_A
_geom_hbond_site_symmetry_A
_geom_hbond_distance_DH
_geom_hbond_distance_HA
_geom_hbond_distance_DA
_geom_hbond_angle_DHA
_geom_hbond_publ_flag
N2 H2A O12 . 0.83(3) 2.26(4) 2.937(5) 139(3) yes
N2 H2B O11 1_554 0.86(4) 2.60(4) 3.402(4) 157(3) yes
N11 H11 O81 . 0.85(3) 2.35(4) 2.675(4) 103(3) yes
N11 H11 O11 . 0.85(3) 1.95(4) 2.745(4) 155(3) yes
O81 H81 O13 2_546 0.84(3) 1.81(3) 2.623(3) 161(3) yes
C6 H6 O11 . 0.96 2.46 2.875(4) 106 yes

loop_
_cod_related_entry_id
_cod_related_entry_database
_cod_related_entry_code
1 ChemSpider 21134129
